data_7231368
loop_
_publ_author_name
'Mardani, Zahra'
'Kazemshoar-Duzduzani, Reza'
'Moeini, Keyvan'
'Hajabbas-Farshchi, Alireza'
'Carpenter-Warren, Cameron'
'Slawin, Alexandra M. Z.'
'Woollins, J. Derek'

_publ_section_title
;
 Anticancer activities of a \b-amino alcohol ligand and nanoparticles of
 its copper(ii) and zinc(ii) complexes evaluated by experimental and
 theoretical methods
;
_journal_issue 50
_journal_name_full 'RSC Advances'
_journal_page_first 28810
_journal_paper_doi 10.1039/C8RA04578J
_journal_volume 8
_journal_year 2018
_chemical_formula_moiety 'C10 H22 Cl2 Cu N2 O2'
_chemical_formula_sum 'C10 H22 Cl2 Cu N2 O2'
_chemical_formula_weight 336.75
_space_group_crystal_system orthorhombic
_space_group_IT_number 61
_space_group_name_Hall '-P 2ac 2ab'
_space_group_name_H-M_alt 'P b c a'
_symmetry_space_group_name_Hall '-P 2ac 2ab'
_symmetry_space_group_name_H-M 'P b c a'
_atom_sites_solution_hydrogens geom
_atom_sites_solution_primary direct
_atom_sites_solution_secondary difmap
_audit_creation_date 2017-12-20
_audit_creation_method 'by CrystalStructure 4.2'
_audit_update_record
;
2018-05-06 deposited with the CCDC.
2018-08-07 downloaded from the CCDC.
;
_cell_angle_alpha 90.0000
_cell_angle_beta 90.0000
_cell_angle_gamma 90.0000
_cell_formula_units_Z 8
_cell_length_a 6.63584(15)
_cell_length_b 11.8221(3)
_cell_length_c 34.9929(8)
_cell_measurement_reflns_used 28882
_cell_measurement_temperature 93
_cell_measurement_theta_max 28.29
_cell_measurement_theta_min 2.32
_cell_volume 2745.18(11)
_computing_cell_refinement 'CrysAlisPro 1.171.38.43 (Rigaku OD, 2015)'
_computing_data_collection 'CrysAlisPro 1.171.38.43 (Rigaku OD, 2015)'
_computing_data_reduction 'CrysAlisPro 1.171.38.43 (Rigaku OD, 2015)'
_computing_molecular_graphics 'CrystalStructure 4.2'
_computing_publication_material 'CrystalStructure 4.2 (Rigaku, 2015)'
_computing_structure_refinement 'SHELXL Version 2014/7 (Sheldrick, 2008)'
_computing_structure_solution 'SHELXT Version 2014/4 (Sheldrick, 2014)'
_diffrn_ambient_temperature 93
_diffrn_detector_area_resol_mean 5.811
_diffrn_measured_fraction_theta_full 1.000
_diffrn_measured_fraction_theta_max 0.941
_diffrn_measurement_device_type 'Rigaku XtaLAB P200'
_diffrn_measurement_method \w
_diffrn_radiation_type 'Mo K\a'
_diffrn_radiation_wavelength 0.71075
_diffrn_reflns_av_R_equivalents 0.0841
_diffrn_reflns_Laue_measured_fraction_full 1.000
_diffrn_reflns_Laue_measured_fraction_max 0.941
_diffrn_reflns_limit_h_max 8
_diffrn_reflns_limit_h_min -8
_diffrn_reflns_limit_k_max 15
_diffrn_reflns_limit_k_min -15
_diffrn_reflns_limit_l_max 46
_diffrn_reflns_limit_l_min -45
_diffrn_reflns_number 57562
_diffrn_reflns_point_group_measured_fraction_full 1.000
_diffrn_reflns_point_group_measured_fraction_max 0.941
_diffrn_reflns_theta_full 25.242
_diffrn_reflns_theta_max 28.399
_diffrn_reflns_theta_min 2.328
_diffrn_standards_number 0
_exptl_absorpt_coefficient_mu 1.972
_exptl_absorpt_correction_T_max 0.906
_exptl_absorpt_correction_T_min 0.148
_exptl_absorpt_correction_type multi-scan
_exptl_absorpt_process_details
;
CrysAlisPro 1.171.38.43 (Rigaku Oxford Diffraction, 2015)
Empirical absorption correction using spherical harmonics,
 implemented in SCALE3 ABSPACK scaling algorithm.
;
_exptl_crystal_colour blue
_exptl_crystal_density_diffrn 1.629
_exptl_crystal_density_method 'not measured'
_exptl_crystal_description prism
_exptl_crystal_F_000 1400.00
_exptl_crystal_size_max 0.210
_exptl_crystal_size_mid 0.140
_exptl_crystal_size_min 0.050
_refine_diff_density_max 3.51
_refine_diff_density_min -0.92
_refine_ls_extinction_method none
_refine_ls_goodness_of_fit_ref 1.268
_refine_ls_hydrogen_treatment mixed
_refine_ls_number_parameters 170
_refine_ls_number_reflns 3242
_refine_ls_number_restraints 4
_refine_ls_R_factor_all 0.0792
_refine_ls_R_factor_gt 0.0720
_refine_ls_shift/su_max 0.003
_refine_ls_structure_factor_coef Fsqd
_refine_ls_weighting_details 'w = 1/[\s^2^(Fo^2^)+(0.0387P)^2^+41.9438P] where P=(Fo^2^+2Fc^2^)/3'
_refine_ls_weighting_scheme calc
_refine_ls_wR_factor_gt 0.1792
_refine_ls_wR_factor_ref 0.1818
_reflns_Friedel_coverage 0.000
_reflns_number_gt 2939
_reflns_number_total 3242
_reflns_threshold_expression F^2^>2.0\s(F^2^)
_cod_data_source_file c8ra04578j1.cif
_cod_data_source_block URMIA19
_cod_database_code 7231368

loop_
_space_group_symop_id
_space_group_symop_operation_xyz
1 +X,+Y,+Z
2 1/2+X,1/2-Y,-Z
3 -X,1/2+Y,1/2-Z
4 1/2-X,-Y,1/2+Z
5 -X,-Y,-Z
6 -1/2-X,-1/2+Y,+Z
7 +X,-1/2-Y,-1/2+Z
8 -1/2+X,+Y,-1/2-Z

loop_
_atom_site_label
_atom_site_type_symbol
_atom_site_fract_x
_atom_site_fract_y
_atom_site_fract_z
_atom_site_U_iso_or_equiv
_atom_site_adp_type
_atom_site_occupancy
_atom_site_site_symmetry_order
_atom_site_calc_flag
_atom_site_refinement_flags_posn
_atom_site_refinement_flags_adp
Cu1 Cu 0.62008(10) 0.66157(6) 0.66656(2) 0.0086(2) Uani 1 1 d . .
Cl1 Cl 0.4297(2) 0.75222(12) 0.71020(4) 0.0114(3) Uani 1 1 d . .
Cl2 Cl 0.3903(2) 0.35517(12) 0.60170(4) 0.0131(3) Uani 1 1 d . .
O2 O 0.4780(6) 0.4902(3) 0.67216(12) 0.0116(8) Uani 1 1 d D .
O10 O 0.4578(7) 0.6988(4) 0.61962(12) 0.0141(9) Uani 1 1 d D .
N1 N 0.8168(8) 0.5921(4) 0.70416(14) 0.0114(10) Uani 1 1 d D .
N5 N 0.8364(7) 0.6333(4) 0.62751(14) 0.0099(9) Uani 1 1 d D .
C1 C 0.7120(9) 0.4966(5) 0.72347(16) 0.0118(11) Uani 1 1 d . .
H1A H 0.6135 0.5274 0.7420 0.014 Uiso 1 1 calc R U
H1B H 0.8121 0.4515 0.7379 0.014 Uiso 1 1 calc R U
C2 C 0.6038(9) 0.4202(5) 0.69570(17) 0.0119(11) Uani 1 1 d . .
H2A H 0.7023 0.3788 0.6797 0.014 Uiso 1 1 calc R U
H2B H 0.5207 0.3643 0.7097 0.014 Uiso 1 1 calc R U
C3 C 1.0066(9) 0.5611(5) 0.68388(16) 0.0129(11) Uani 1 1 d . .
H3A H 1.0647 0.4921 0.6955 0.016 Uiso 1 1 calc R U
H3B H 1.1059 0.6231 0.6866 0.016 Uiso 1 1 calc R U
C4 C 0.9651(9) 0.5401(5) 0.64196(17) 0.0129(12) Uani 1 1 d . .
H4A H 1.0934 0.5377 0.6275 0.015 Uiso 1 1 calc R U
H4B H 0.8956 0.4667 0.6386 0.015 Uiso 1 1 calc R U
C5 C 0.7347(9) 0.6080(5) 0.59065(16) 0.0104(11) Uani 1 1 d . .
H5A H 0.6644 0.5336 0.5932 0.013 Uiso 1 1 calc R U
C6 C 0.8766(9) 0.6011(5) 0.55645(17) 0.0120(11) Uani 1 1 d . .
H6A H 0.9720 0.5376 0.5601 0.014 Uiso 1 1 calc R U
H6B H 0.9556 0.6719 0.5545 0.014 Uiso 1 1 calc R U
C7 C 0.7564(10) 0.5830(6) 0.51965(17) 0.0165(12) Uani 1 1 d . .
H7A H 0.6939 0.5070 0.5202 0.020 Uiso 1 1 calc R U
H7B H 0.8490 0.5861 0.4975 0.020 Uiso 1 1 calc R U
C8 C 0.5917(9) 0.6724(5) 0.51477(17) 0.0149(12) Uani 1 1 d . .
H8A H 0.5122 0.6554 0.4915 0.018 Uiso 1 1 calc R U
H8B H 0.6547 0.7476 0.5114 0.018 Uiso 1 1 calc R U
C9 C 0.4515(9) 0.6751(6) 0.54951(17) 0.0151(12) Uani 1 1 d . .
H9A H 0.3481 0.7346 0.5461 0.018 Uiso 1 1 calc R U
H9B H 0.3821 0.6014 0.5522 0.018 Uiso 1 1 calc R U
C10 C 0.5752(9) 0.6993(5) 0.58493(16) 0.0111(11) Uani 1 1 d . .
H10A H 0.6429 0.7744 0.5821 0.013 Uiso 1 1 calc R U
H1 H 0.847(12) 0.648(5) 0.7232(17) 0.02(2) Uiso 1 1 d D .
H2 H 0.478(15) 0.447(7) 0.6484(15) 0.04(3) Uiso 1 1 d D .
H5 H 0.901(9) 0.708(3) 0.6230(18) 0.000(14) Uiso 1 1 d D .
H10 H 0.399(13) 0.774(4) 0.619(3) 0.04(3) Uiso 1 1 d D .

loop_
_atom_site_aniso_label
_atom_site_aniso_U_11
_atom_site_aniso_U_22
_atom_site_aniso_U_33
_atom_site_aniso_U_23
_atom_site_aniso_U_13
_atom_site_aniso_U_12
Cu1 0.0083(3) 0.0088(4) 0.0088(3) -0.0004(3) 0.0007(3) 0.0009(3)
Cl1 0.0095(6) 0.0133(6) 0.0113(6) -0.0033(5) 0.0026(5) 0.0004(5)
Cl2 0.0148(7) 0.0093(6) 0.0151(7) -0.0023(5) 0.0003(5) -0.0027(5)
O2 0.010(2) 0.0090(19) 0.016(2) -0.0019(16) -0.0019(16) -0.0005(16)
O10 0.015(2) 0.015(2) 0.013(2) 0.0010(17) 0.0048(17) 0.0063(17)
N1 0.013(2) 0.010(2) 0.011(2) -0.0012(18) -0.0023(19) -0.003(2)
N5 0.008(2) 0.008(2) 0.013(2) 0.0001(18) -0.0017(19) 0.0010(18)
C1 0.017(3) 0.010(3) 0.008(2) 0.002(2) 0.001(2) -0.003(2)
C2 0.011(3) 0.010(3) 0.015(3) 0.001(2) 0.001(2) 0.000(2)
C3 0.008(3) 0.018(3) 0.013(3) 0.001(2) 0.000(2) 0.000(2)
C4 0.008(3) 0.014(3) 0.017(3) 0.001(2) 0.000(2) 0.005(2)
C5 0.010(3) 0.011(3) 0.010(3) 0.000(2) 0.000(2) 0.000(2)
C6 0.011(3) 0.013(3) 0.013(3) -0.005(2) 0.004(2) 0.001(2)
C7 0.017(3) 0.021(3) 0.011(3) -0.004(2) 0.004(2) 0.000(3)
C8 0.016(3) 0.018(3) 0.010(3) -0.004(2) 0.000(2) 0.003(2)
C9 0.011(3) 0.023(3) 0.011(3) 0.000(2) 0.000(2) 0.001(2)
C10 0.009(3) 0.015(3) 0.010(3) 0.000(2) 0.000(2) 0.002(2)

loop_
_atom_type_symbol
_atom_type_description
_atom_type_scat_dispersion_real
_atom_type_scat_dispersion_imag
_atom_type_scat_source
C C 0.0033 0.0016
;
International Tables for Crystallography
(Vol. C, Tables 4.2.6.8 and 6.1.1.4)
;
H H 0.0000 0.0000
;
International Tables for Crystallography
(Vol. C, Table 6.1.1.4)
;
Cl Cl 0.1484 0.1585
;
International Tables for Crystallography
(Vol. C, Tables 4.2.6.8 and 6.1.1.4)
;
Cu Cu 0.3201 1.2651
;
International Tables for Crystallography
(Vol. C, Tables 4.2.6.8 and 6.1.1.4)
;
N N 0.0061 0.0033
;
International Tables for Crystallography
(Vol. C, Tables 4.2.6.8 and 6.1.1.4)
;
O O 0.0106 0.0060
;
International Tables for Crystallography
(Vol. C, Tables 4.2.6.8 and 6.1.1.4)
;

loop_
_geom_angle_atom_site_label_1
_geom_angle_atom_site_label_2
_geom_angle_atom_site_label_3
_geom_angle
N5 Cu1 O10 82.16(19)
N5 Cu1 N1 85.1(2)
O10 Cu1 N1 164.30(19)
N5 Cu1 O2 102.09(18)
O10 Cu1 O2 92.52(17)
N1 Cu1 O2 81.26(18)
N5 Cu1 Cl1 160.11(15)
O10 Cu1 Cl1 98.57(13)
N1 Cu1 Cl1 96.55(15)
O2 Cu1 Cl1 97.74(12)
C2 O2 Cu1 109.0(3)
C2 O2 H2 101(6)
Cu1 O2 H2 114(6)
C10 O10 Cu1 113.5(3)
C10 O10 H10 101(6)
Cu1 O10 H10 116(6)
C1 N1 C3 115.1(5)
C1 N1 Cu1 107.5(4)
C3 N1 Cu1 109.5(4)
C1 N1 H1 108(5)
C3 N1 H1 109(5)
Cu1 N1 H1 108(5)
C4 N5 C5 114.1(5)
C4 N5 Cu1 107.6(4)
C5 N5 Cu1 107.4(3)
C4 N5 H5 118(4)
C5 N5 H5 104(4)
Cu1 N5 H5 106(4)
N1 C1 C2 112.6(5)
N1 C1 H1A 109.1
C2 C1 H1A 109.1
N1 C1 H1B 109.1
C2 C1 H1B 109.1
H1A C1 H1B 107.8
O2 C2 C1 107.6(5)
O2 C2 H2A 110.2
C1 C2 H2A 110.2
O2 C2 H2B 110.2
C1 C2 H2B 110.2
H2A C2 H2B 108.5
N1 C3 C4 110.4(5)
N1 C3 H3A 109.6
C4 C3 H3A 109.6
N1 C3 H3B 109.6
C4 C3 H3B 109.6
H3A C3 H3B 108.1
N5 C4 C3 108.3(5)
N5 C4 H4A 110.0
C3 C4 H4A 110.0
N5 C4 H4B 110.0
C3 C4 H4B 110.0
H4A C4 H4B 108.4
N5 C5 C10 106.7(5)
N5 C5 C6 114.3(5)
C10 C5 C6 111.3(5)
N5 C5 H5A 108.1
C10 C5 H5A 108.1
C6 C5 H5A 108.1
C5 C6 C7 110.2(5)
C5 C6 H6A 109.6
C7 C6 H6A 109.6
C5 C6 H6B 109.6
C7 C6 H6B 109.6
H6A C6 H6B 108.1
C6 C7 C8 111.7(5)
C6 C7 H7A 109.3
C8 C7 H7A 109.3
C6 C7 H7B 109.3
C8 C7 H7B 109.3
H7A C7 H7B 107.9
C7 C8 C9 111.1(5)
C7 C8 H8A 109.4
C9 C8 H8A 109.4
C7 C8 H8B 109.4
C9 C8 H8B 109.4
H8A C8 H8B 108.0
C10 C9 C8 108.9(5)
C10 C9 H9A 109.9
C8 C9 H9A 109.9
C10 C9 H9B 109.9
C8 C9 H9B 109.9
H9A C9 H9B 108.3
O10 C10 C9 113.3(5)
O10 C10 C5 105.2(5)
C9 C10 C5 110.5(5)
O10 C10 H10A 109.3
C9 C10 H10A 109.3
C5 C10 H10A 109.3

loop_
_geom_bond_atom_site_label_1
_geom_bond_atom_site_label_2
_geom_bond_distance
Cu1 N5 2.010(5)
Cu1 O10 2.013(4)
Cu1 N1 2.028(5)
Cu1 O2 2.243(4)
Cu1 Cl1 2.2533(15)
O2 C2 1.435(7)
O2 H2 0.98(2)
O10 C10 1.443(7)
O10 H10 0.97(2)
N1 C1 1.488(7)
N1 C3 1.491(8)
N1 H1 0.96(2)
N5 C4 1.483(7)
N5 C5 1.486(7)
N5 H5 0.99(2)
C1 C2 1.509(8)
C1 H1A 0.9900
C1 H1B 0.9900
C2 H2A 0.9900
C2 H2B 0.9900
C3 C4 1.513(8)
C3 H3A 0.9900
C3 H3B 0.9900
C4 H4A 0.9900
C4 H4B 0.9900
C5 C10 1.524(8)
C5 C6 1.525(8)
C5 H5A 1.0000
C6 C7 1.530(8)
C6 H6A 0.9900
C6 H6B 0.9900
C7 C8 1.529(9)
C7 H7A 0.9900
C7 H7B 0.9900
C8 C9 1.531(8)
C8 H8A 0.9900
C8 H8B 0.9900
C9 C10 1.514(8)
C9 H9A 0.9900
C9 H9B 0.9900
C10 H10A 1.0000

loop_
_geom_hbond_atom_site_label_D
_geom_hbond_atom_site_label_H
_geom_hbond_atom_site_label_A
_geom_hbond_site_symmetry_A
_geom_hbond_distance_DA
_geom_hbond_distance_DH
_geom_hbond_distance_HA
_geom_hbond_angle_DHA
_geom_hbond_publ_flag
O2 H2 Cl2 . 2.994(4) 0.98(6) 2.04(7) 163(9) no
O10 H10 Cl2 6_665 3.024(5) 0.97(5) 2.23(8) 138(6) no

loop_
_geom_torsion_atom_site_label_1
_geom_torsion_atom_site_label_2
_geom_torsion_atom_site_label_3
_geom_torsion_atom_site_label_4
_geom_torsion
C3 N1 C1 C2 -75.2(6)
Cu1 N1 C1 C2 47.2(5)
Cu1 O2 C2 C1 29.7(5)
N1 C1 C2 O2 -52.0(6)
C1 N1 C3 C4 95.6(6)
Cu1 N1 C3 C4 -25.7(6)
C5 N5 C4 C3 -163.0(5)
Cu1 N5 C4 C3 -43.9(5)
N1 C3 C4 N5 46.2(6)
C4 N5 C5 C10 167.3(5)
Cu1 N5 C5 C10 48.1(5)
C4 N5 C5 C6 -69.1(6)
Cu1 N5 C5 C6 171.6(4)
N5 C5 C6 C7 -176.1(5)
C10 C5 C6 C7 -55.1(7)
C5 C6 C7 C8 53.5(7)
C6 C7 C8 C9 -55.8(7)
C7 C8 C9 C10 58.2(7)
Cu1 O10 C10 C9 154.3(4)
Cu1 O10 C10 C5 33.5(5)
C8 C9 C10 O10 -177.5(5)
C8 C9 C10 C5 -59.8(7)
N5 C5 C10 O10 -52.8(6)
C6 C5 C10 O10 -178.1(5)
N5 C5 C10 C9 -175.4(5)
C6 C5 C10 C9 59.3(6)
